data_7005797
loop_
_publ_author_name
'Liu, Shuang'
'Wang, Jian-Qiang'
'Weng, Lin-Hong'
'Jin, Guo-Xin'

_publ_section_title
;
 Construction of trinuclear iridium clusters through ancillary
 ortho-carborane-1,2-diselenolato ligands, with simultaneous
 iridium-induced B-H activation.
;
_journal_issue 34
_journal_name_full 'Dalton transactions (Cambridge, England : 2003)'
_journal_page_first 3792
_journal_page_last 3797
_journal_paper_doi 10.1039/b705366e
_journal_year 2007
_chemical_formula_sum 'C41 H77 B30 Ir3 O Se6'
_chemical_formula_weight 1960.69
_chemical_name_systematic
;
?
;
_space_group_IT_number 2
_symmetry_cell_setting triclinic
_symmetry_space_group_name_Hall '-P 1'
_symmetry_space_group_name_H-M 'P -1'
_atom_sites_solution_hydrogens geom
_atom_sites_solution_primary direct
_atom_sites_solution_secondary difmap
_audit_creation_method SHELXL-97
_cell_angle_alpha 96.226(4)
_cell_angle_beta 107.169(4)
_cell_angle_gamma 100.926(4)
_cell_formula_units_Z 2
_cell_length_a 13.067(3)
_cell_length_b 13.950(4)
_cell_length_c 20.077(5)
_cell_measurement_reflns_used 830
_cell_measurement_temperature 293(2)
_cell_measurement_theta_max 22.653
_cell_measurement_theta_min 2.264
_cell_volume 3380.1(15)
_computing_cell_refinement 'Bruker SMART'
_computing_data_collection 'Bruker SMART'
_computing_data_reduction 'Bruker SHELXTL'
_computing_molecular_graphics 'Bruker SHELXTL'
_computing_publication_material 'Bruker SHELXTL'
_computing_structure_refinement 'SHELXL-97 (Sheldrick, 1997)'
_computing_structure_solution 'SHELXS-97 (Sheldrick, 1990)'
_diffrn_ambient_temperature 293(2)
_diffrn_measured_fraction_theta_full 0.987
_diffrn_measured_fraction_theta_max 0.987
_diffrn_measurement_device_type 'CCD area detector'
_diffrn_measurement_method 'phi and omega scans'
_diffrn_radiation_monochromator graphite
_diffrn_radiation_source 'fine-focus sealed tube'
_diffrn_radiation_type MoK\a
_diffrn_radiation_wavelength 0.71073
_diffrn_reflns_av_R_equivalents 0.0305
_diffrn_reflns_av_sigmaI/netI 0.0717
_diffrn_reflns_limit_h_max 13
_diffrn_reflns_limit_h_min -15
_diffrn_reflns_limit_k_max 16
_diffrn_reflns_limit_k_min -16
_diffrn_reflns_limit_l_max 23
_diffrn_reflns_limit_l_min -17
_diffrn_reflns_number 14364
_diffrn_reflns_theta_full 25.01
_diffrn_reflns_theta_max 25.01
_diffrn_reflns_theta_min 1.08
_diffrn_standards_decay_% 5.81
_exptl_absorpt_coefficient_mu 9.154
_exptl_absorpt_correction_T_max 0.6575
_exptl_absorpt_correction_T_min 0.4613
_exptl_absorpt_correction_type multi-scan
_exptl_absorpt_process_details sadabs
_exptl_crystal_density_diffrn 1.926
_exptl_crystal_density_method 'not measured'
_exptl_crystal_F_000 1832
_exptl_crystal_size_max 0.10
_exptl_crystal_size_mid 0.08
_exptl_crystal_size_min 0.05
_refine_diff_density_max 1.282
_refine_diff_density_min -0.801
_refine_diff_density_rms 0.156
_refine_ls_extinction_method none
_refine_ls_goodness_of_fit_ref 1.020
_refine_ls_hydrogen_treatment constr
_refine_ls_matrix_type full
_refine_ls_number_parameters 703
_refine_ls_number_reflns 11786
_refine_ls_number_restraints 0
_refine_ls_restrained_S_all 1.020
_refine_ls_R_factor_all 0.0649
_refine_ls_R_factor_gt 0.0401
_refine_ls_shift/su_max 0.008
_refine_ls_shift/su_mean 0.001
_refine_ls_structure_factor_coef Fsqd
_refine_ls_weighting_details 'calc w=1/[\s^2^(Fo^2^)+(0.0317P)^2^+0.7974P] where P=(Fo^2^+2Fc^2^)/3'
_refine_ls_weighting_scheme calc
_refine_ls_wR_factor_gt 0.0844
_refine_ls_wR_factor_ref 0.0941
_reflns_number_gt 8538
_reflns_number_total 11786
_reflns_threshold_expression >2sigma(I)
_cod_data_source_file b705366e.txt
_cod_data_source_block f40907c
_cod_depositor_comments
;
The following automatic conversions were performed:
'_symmetry_cell_setting' value 'Triclinic' changed to 'triclinic'
according to '/home/saulius/struct/CIF-dictionaries/cif_core.dic'
dictionary named 'cif_core.dic' version 2.4.1 from 2010-06-29.

Automatic conversion script
Id: cif_fix_enum 1527 2010-12-29 10:47:43Z saulius 
;
_cod_original_cell_volume 3380.1(16)
_cod_original_sg_symbol_H-M P-1
_cod_database_code 7005797

loop_
_symmetry_equiv_pos_as_xyz
'x, y, z'
'-x, -y, -z'

loop_
_atom_site_label
_atom_site_type_symbol
_atom_site_fract_x
_atom_site_fract_y
_atom_site_fract_z
_atom_site_U_iso_or_equiv
_atom_site_adp_type
_atom_site_occupancy
_atom_site_symmetry_multiplicity
_atom_site_calc_flag
_atom_site_refinement_flags
_atom_site_disorder_assembly
_atom_site_disorder_group
Ir1 Ir 0.75333(3) 1.02137(3) 0.218786(17) 0.03470(10) Uani 1 1 d . . .
Ir2 Ir 0.55059(3) 0.85606(2) 0.239979(16) 0.02912(9) Uani 1 1 d . . .
Ir3 Ir 0.40764(3) 0.61910(2) 0.273566(17) 0.03298(10) Uani 1 1 d . . .
Se1 Se 0.63055(7) 1.03482(6) 0.29158(4) 0.0340(2) Uani 1 1 d . . .
Se2 Se 0.57671(7) 0.92570(6) 0.13223(4) 0.0334(2) Uani 1 1 d . . .
Se3 Se 0.49193(7) 0.68235(6) 0.18555(4) 0.0337(2) Uani 1 1 d . . .
Se4 Se 0.75521(7) 0.86201(6) 0.26742(4) 0.0357(2) Uani 1 1 d . . .
Se5 Se 0.46548(7) 0.79775(6) 0.32500(4) 0.0320(2) Uani 1 1 d . . .
Se6 Se 0.56008(8) 0.58527(7) 0.36767(5) 0.0451(2) Uani 1 1 d . . .
B3 B 0.4175(8) 0.9225(8) 0.2042(5) 0.037(2) Uani 1 1 d . . .
B4 B 0.3855(9) 1.0195(8) 0.2561(6) 0.042(3) Uani 1 1 d . . .
H4 H 0.3921 1.0145 0.3114 0.051 Uiso 1 1 calc R . .
B5 B 0.4215(9) 1.1377(8) 0.2327(6) 0.046(3) Uani 1 1 d . . .
H5 H 0.4502 1.2069 0.2717 0.056 Uiso 1 1 calc R . .
B6 B 0.4770(8) 1.1185(8) 0.1617(5) 0.036(2) Uani 1 1 d . . .
H6 H 0.5427 1.1748 0.1549 0.043 Uiso 1 1 calc R . .
B7 B 0.3358(8) 0.9201(9) 0.1138(6) 0.045(3) Uani 1 1 d . . .
H7 H 0.3099 0.8507 0.0753 0.054 Uiso 1 1 calc R . .
B8 B 0.2821(9) 0.9383(9) 0.1838(6) 0.049(3) Uani 1 1 d . . .
H8 H 0.2184 0.8801 0.1909 0.059 Uiso 1 1 calc R . .
B9 B 0.2822(9) 1.0677(9) 0.2018(6) 0.050(3) Uani 1 1 d . . .
H9 H 0.2187 1.0924 0.2204 0.060 Uiso 1 1 calc R . .
B10 B 0.3392(10) 1.1293(9) 0.1435(6) 0.057(3) Uani 1 1 d . . .
H10 H 0.3131 1.1946 0.1245 0.068 Uiso 1 1 calc R . .
B11 B 0.3721(8) 1.0384(8) 0.0879(6) 0.045(3) Uani 1 1 d . . .
H11 H 0.3691 1.0438 0.0331 0.054 Uiso 1 1 calc R . .
B12 B 0.2525(9) 1.0073(9) 0.1129(6) 0.050(3) Uani 1 1 d . . .
H12 H 0.1698 0.9937 0.0738 0.060 Uiso 1 1 calc R . .
B13 B 0.7381(9) 0.6458(8) 0.2605(6) 0.044(3) Uani 1 1 d . . .
H13 H 0.7339 0.6595 0.3145 0.053 Uiso 1 1 calc R . .
B14 B 0.6609(11) 0.5375(9) 0.1992(6) 0.059(3) Uani 1 1 d . . .
H14 H 0.6056 0.4793 0.2134 0.071 Uiso 1 1 calc R . .
B15 B 0.6269(10) 0.5681(8) 0.1134(6) 0.050(3) Uani 1 1 d . . .
H15 H 0.5489 0.5297 0.0721 0.060 Uiso 1 1 calc R . .
B16 B 0.6844(9) 0.6980(9) 0.1183(6) 0.048(3) Uani 1 1 d . . .
B17 B 0.8617(10) 0.6875(10) 0.2416(7) 0.059(3) Uani 1 1 d . . .
H17 H 0.9381 0.7274 0.2837 0.071 Uiso 1 1 calc R . .
B18 B 0.8059(10) 0.5576(9) 0.2341(7) 0.054(3) Uani 1 1 d . . .
H18 H 0.8457 0.5122 0.2706 0.065 Uiso 1 1 calc R . .
B19 B 0.7383(11) 0.5102(9) 0.1426(7) 0.062(4) Uani 1 1 d . . .
H19 H 0.7352 0.4339 0.1199 0.075 Uiso 1 1 calc R . .
B20 B 0.7488(10) 0.6081(9) 0.0941(7) 0.060(3) Uani 1 1 d . . .
H20 H 0.7511 0.5941 0.0397 0.072 Uiso 1 1 calc R . .
B21 B 0.8286(10) 0.7190(9) 0.1558(7) 0.056(3) Uani 1 1 d . . .
H21 H 0.8839 0.7787 0.1430 0.067 Uiso 1 1 calc R . .
B22 B 0.8604(11) 0.6041(9) 0.1694(7) 0.068(4) Uani 1 1 d . . .
H22 H 0.9375 0.5888 0.1641 0.082 Uiso 1 1 calc R . .
B23 B 0.6996(9) 0.7992(9) 0.4337(6) 0.051(3) Uani 1 1 d . . .
H23 H 0.7377 0.7982 0.3916 0.061 Uiso 1 1 calc R . .
B24 B 0.6654(10) 0.9056(9) 0.4669(5) 0.052(3) Uani 1 1 d . . .
H24 H 0.6829 0.9750 0.4468 0.063 Uiso 1 1 calc R . .
B25 B 0.5450(10) 0.8700(9) 0.4890(6) 0.051(3) Uani 1 1 d . . .
H25 H 0.4837 0.9154 0.4828 0.061 Uiso 1 1 calc R . .
B26 B 0.5065(10) 0.7395(9) 0.4717(5) 0.049(3) Uani 1 1 d . . .
H26 H 0.4194 0.6997 0.4541 0.059 Uiso 1 1 calc R . .
B27 B 0.7325(11) 0.7283(10) 0.5042(6) 0.064(4) Uani 1 1 d . . .
H27 H 0.7926 0.6818 0.5089 0.077 Uiso 1 1 calc R . .
B28 B 0.7711(11) 0.8618(10) 0.5215(6) 0.065(4) Uani 1 1 d . . .
H28 H 0.8579 0.9022 0.5377 0.078 Uiso 1 1 calc R . .
B29 B 0.6741(11) 0.9054(9) 0.5565(6) 0.062(4) Uani 1 1 d . . .
H29 H 0.6972 0.9740 0.5956 0.074 Uiso 1 1 calc R . .
B30 B 0.5768(12) 0.8008(10) 0.5593(6) 0.067(4) Uani 1 1 d . . .
H30 H 0.5369 0.8011 0.6005 0.081 Uiso 1 1 calc R . .
B31 B 0.6101(10) 0.6930(10) 0.5262(6) 0.057(3) Uani 1 1 d . . .
H31 H 0.5908 0.6226 0.5448 0.068 Uiso 1 1 calc R . .
B32 B 0.7152(11) 0.7962(10) 0.5784(6) 0.068(4) Uani 1 1 d . . .
H32 H 0.7664 0.7942 0.6324 0.081 Uiso 1 1 calc R . .
O1 O 0.6314(6) 0.7581(5) 0.0787(3) 0.0557(18) Uani 1 1 d . . .
C1 C 0.4917(7) 1.0491(6) 0.2261(4) 0.033(2) Uani 1 1 d . . .
C2 C 0.4641(7) 0.9950(6) 0.1470(4) 0.033(2) Uani 1 1 d . . .
C3 C 0.6337(7) 0.6482(7) 0.1849(5) 0.040(2) Uani 1 1 d . . .
C4 C 0.7497(7) 0.7374(6) 0.2091(5) 0.038(2) Uani 1 1 d . . .
C5 C 0.5674(7) 0.8039(6) 0.4212(4) 0.039(2) Uani 1 1 d . . .
C6 C 0.6045(7) 0.7008(6) 0.4413(4) 0.041(2) Uani 1 1 d . . .
C7 C 0.5623(12) 0.7274(10) 0.0079(5) 0.108(5) Uani 1 1 d . . .
H7A H 0.5344 0.7821 -0.0093 0.162 Uiso 1 1 calc R . .
H7B H 0.5019 0.6742 0.0053 0.162 Uiso 1 1 calc R . .
H7C H 0.6035 0.7051 -0.0207 0.162 Uiso 1 1 calc R . .
C8 C 0.9317(7) 1.0603(7) 0.2380(5) 0.049(2) Uani 1 1 d . . .
C9 C 0.8745(8) 1.0578(7) 0.1651(5) 0.052(3) Uani 1 1 d . . .
C10 C 0.8106(8) 1.1325(7) 0.1607(5) 0.051(3) Uani 1 1 d . . .
C11 C 0.8288(8) 1.1798(6) 0.2311(5) 0.044(2) Uani 1 1 d . . .
C12 C 0.9022(8) 1.1350(7) 0.2790(5) 0.048(2) Uani 1 1 d . . .
C13 C 1.0110(7) 1.0006(9) 0.2676(6) 0.072(4) Uani 1 1 d . . .
H13A H 0.9973 0.9410 0.2343 0.108 Uiso 1 1 calc R . .
H13B H 1.0025 0.9838 0.3110 0.108 Uiso 1 1 calc R . .
H13C H 1.0847 1.0384 0.2765 0.108 Uiso 1 1 calc R . .
C14 C 0.8878(9) 0.9963(8) 0.1024(5) 0.070(3) Uani 1 1 d . . .
H14A H 0.9207 1.0394 0.0764 0.105 Uiso 1 1 calc R . .
H14B H 0.8169 0.9582 0.0721 0.105 Uiso 1 1 calc R . .
H14C H 0.9343 0.9524 0.1191 0.105 Uiso 1 1 calc R . .
C15 C 0.7468(8) 1.1602(8) 0.0931(5) 0.065(3) Uani 1 1 d . . .
H15A H 0.6922 1.1928 0.1015 0.097 Uiso 1 1 calc R . .
H15B H 0.7113 1.1015 0.0580 0.097 Uiso 1 1 calc R . .
H15C H 0.7961 1.2042 0.0766 0.097 Uiso 1 1 calc R . .
C16 C 0.7882(9) 1.2679(7) 0.2517(6) 0.066(3) Uani 1 1 d . . .
H16A H 0.8488 1.3250 0.2695 0.099 Uiso 1 1 calc R . .
H16B H 0.7554 1.2557 0.2879 0.099 Uiso 1 1 calc R . .
H16C H 0.7342 1.2797 0.2111 0.099 Uiso 1 1 calc R . .
C17 C 0.9474(9) 1.1681(9) 0.3572(5) 0.074(3) Uani 1 1 d . . .
H17A H 1.0115 1.2215 0.3686 0.112 Uiso 1 1 calc R . .
H17B H 0.9672 1.1137 0.3795 0.112 Uiso 1 1 calc R . .
H17C H 0.8927 1.1903 0.3738 0.112 Uiso 1 1 calc R . .
C18 C 0.2900(7) 0.4993(7) 0.1919(5) 0.047(2) Uani 1 1 d . . .
C19 C 0.2416(7) 0.5844(7) 0.1964(5) 0.046(2) Uani 1 1 d . . .
C20 C 0.2326(7) 0.6016(7) 0.2654(5) 0.043(2) Uani 1 1 d . . .
C21 C 0.2758(8) 0.5296(7) 0.3031(5) 0.048(2) Uani 1 1 d . . .
C22 C 0.3110(7) 0.4661(7) 0.2582(5) 0.044(2) Uani 1 1 d . . .
C23 C 0.3060(9) 0.4490(8) 0.1279(5) 0.069(3) Uani 1 1 d . . .
H23A H 0.3721 0.4251 0.1415 0.104 Uiso 1 1 calc R . .
H23B H 0.3122 0.4952 0.0963 0.104 Uiso 1 1 calc R . .
H23C H 0.2442 0.3943 0.1044 0.104 Uiso 1 1 calc R . .
C24 C 0.1964(9) 0.6333(9) 0.1358(5) 0.073(3) Uani 1 1 d . . .
H24A H 0.1199 0.6020 0.1127 0.110 Uiso 1 1 calc R . .
H24B H 0.2360 0.6273 0.1028 0.110 Uiso 1 1 calc R . .
H24C H 0.2040 0.7022 0.1527 0.110 Uiso 1 1 calc R . .
C25 C 0.1821(8) 0.6777(8) 0.2919(6) 0.067(3) Uani 1 1 d . . .
H25A H 0.1722 0.7242 0.2600 0.100 Uiso 1 1 calc R . .
H25B H 0.2295 0.7120 0.3380 0.100 Uiso 1 1 calc R . .
H25C H 0.1120 0.6463 0.2948 0.100 Uiso 1 1 calc R . .
C26 C 0.2724(9) 0.5136(8) 0.3769(5) 0.067(3) Uani 1 1 d . . .
H26A H 0.2548 0.5698 0.3993 0.100 Uiso 1 1 calc R . .
H26B H 0.3430 0.5062 0.4050 0.100 Uiso 1 1 calc R . .
H26C H 0.2173 0.4549 0.3725 0.100 Uiso 1 1 calc R . .
C27 C 0.3570(9) 0.3777(7) 0.2772(6) 0.064(3) Uani 1 1 d . . .
H27A H 0.2981 0.3192 0.2629 0.096 Uiso 1 1 calc R . .
H27B H 0.3925 0.3878 0.3275 0.096 Uiso 1 1 calc R . .
H27C H 0.4095 0.3700 0.2535 0.096 Uiso 1 1 calc R . .
C28 C 0.0709(8) 0.2419(8) 0.1315(7) 0.068(3) Uani 1 1 d . . .
H28A H 0.1044 0.1899 0.1423 0.082 Uiso 1 1 calc R . .
C29 C 0.0529(12) 0.3070(12) 0.1871(8) 0.105(5) Uiso 1 1 d . . .
H29A H 0.0767 0.2990 0.2342 0.126 Uiso 1 1 calc R . .
C30 C 0.0011(12) 0.3783(11) 0.1677(8) 0.101(5) Uiso 1 1 d . . .
H30A H -0.0157 0.4198 0.2003 0.122 Uiso 1 1 calc R . .
C31 C -0.0254(13) 0.3876(13) 0.1003(9) 0.124(6) Uiso 1 1 d . . .
H31A H -0.0577 0.4404 0.0896 0.148 Uiso 1 1 calc R . .
C32 C -0.0136(13) 0.3344(13) 0.0454(9) 0.117(5) Uiso 1 1 d . . .
H32A H -0.0377 0.3466 -0.0007 0.141 Uiso 1 1 calc R . .
C33 C 0.0380(10) 0.2587(10) 0.0635(7) 0.078(4) Uiso 1 1 d . . .
C34 C 0.0552(14) 0.1962(14) 0.0051(9) 0.147(7) Uiso 1 1 d . . .
H34A H 0.0919 0.1467 0.0236 0.221 Uiso 1 1 calc R . .
H34B H 0.0996 0.2369 -0.0164 0.221 Uiso 1 1 calc R . .
H34C H -0.0148 0.1646 -0.0296 0.221 Uiso 1 1 calc R . .
C35 C 0.7628(16) 0.2327(15) 0.4811(9) 0.134(6) Uiso 1 1 d . . .
H35A H 0.6899 0.1973 0.4613 0.161 Uiso 1 1 calc R . .
C36 C 0.8399(18) 0.1905(16) 0.5214(10) 0.147(7) Uiso 1 1 d . . .
H36A H 0.8122 0.1272 0.5284 0.177 Uiso 1 1 calc R . .
C37 C 0.946(2) 0.224(2) 0.5517(13) 0.200(10) Uiso 1 1 d . . .
H37A H 0.9971 0.1913 0.5760 0.240 Uiso 1 1 calc R . .
C38 C 0.964(2) 0.322(2) 0.5386(12) 0.187(9) Uiso 1 1 d . . .
H38A H 1.0381 0.3552 0.5586 0.224 Uiso 1 1 calc R . .
C39 C 0.904(2) 0.3806(19) 0.5055(12) 0.192(10) Uiso 1 1 d . . .
H39A H 0.9298 0.4472 0.5045 0.230 Uiso 1 1 calc R . .
C40 C 0.792(2) 0.322(2) 0.4709(14) 0.184(9) Uiso 1 1 d . . .
C41 C 0.737(2) 0.376(2) 0.4343(13) 0.241(13) Uiso 1 1 d . . .
H41A H 0.6628 0.3390 0.4111 0.361 Uiso 1 1 calc R . .
H41B H 0.7703 0.3951 0.3995 0.361 Uiso 1 1 calc R . .
H41C H 0.7379 0.4340 0.4649 0.361 Uiso 1 1 calc R . .

loop_
_atom_site_aniso_label
_atom_site_aniso_U_11
_atom_site_aniso_U_22
_atom_site_aniso_U_33
_atom_site_aniso_U_23
_atom_site_aniso_U_13
_atom_site_aniso_U_12
Ir1 0.0371(2) 0.0337(2) 0.03349(19) 0.00733(15) 0.01389(16) 0.00378(16)
Ir2 0.03434(19) 0.02853(19) 0.02729(18) 0.00892(13) 0.01171(15) 0.00888(15)
Ir3 0.0364(2) 0.0309(2) 0.03241(19) 0.01042(14) 0.01106(16) 0.00714(15)
Se1 0.0420(5) 0.0320(5) 0.0292(4) 0.0069(4) 0.0125(4) 0.0089(4)
Se2 0.0399(5) 0.0328(5) 0.0295(4) 0.0079(4) 0.0143(4) 0.0065(4)
Se3 0.0381(5) 0.0326(5) 0.0311(5) 0.0068(4) 0.0121(4) 0.0073(4)
Se4 0.0373(5) 0.0355(5) 0.0365(5) 0.0080(4) 0.0135(4) 0.0103(4)
Se5 0.0381(5) 0.0327(5) 0.0291(4) 0.0104(4) 0.0132(4) 0.0107(4)
Se6 0.0518(6) 0.0403(6) 0.0434(5) 0.0139(4) 0.0089(5) 0.0180(5)
B3 0.031(6) 0.039(6) 0.042(6) 0.015(5) 0.016(5) 0.000(5)
B4 0.059(7) 0.042(7) 0.042(6) 0.022(5) 0.025(6) 0.027(6)
B5 0.062(8) 0.036(7) 0.057(7) 0.023(5) 0.026(6) 0.029(6)
B6 0.035(6) 0.046(7) 0.024(5) 0.010(4) 0.002(4) 0.010(5)
B7 0.028(6) 0.050(7) 0.049(7) 0.018(5) -0.002(5) 0.008(5)
B8 0.039(6) 0.059(8) 0.060(7) 0.030(6) 0.020(6) 0.020(6)
B9 0.048(7) 0.062(8) 0.059(7) 0.034(6) 0.028(6) 0.028(6)
B10 0.070(9) 0.051(8) 0.070(8) 0.030(6) 0.031(7) 0.038(7)
B11 0.041(6) 0.047(7) 0.044(6) 0.017(5) 0.005(5) 0.011(5)
B12 0.047(7) 0.057(8) 0.053(7) 0.028(6) 0.010(6) 0.025(6)
B13 0.044(6) 0.038(7) 0.056(7) 0.019(5) 0.016(6) 0.020(5)
B14 0.092(10) 0.042(7) 0.064(8) 0.015(6) 0.048(8) 0.024(7)
B15 0.070(8) 0.020(6) 0.060(7) -0.005(5) 0.024(7) 0.012(6)
B16 0.049(7) 0.047(7) 0.052(7) 0.008(6) 0.023(6) 0.011(6)
B17 0.053(8) 0.078(10) 0.063(8) 0.019(7) 0.023(7) 0.041(7)
B18 0.057(8) 0.044(7) 0.073(8) 0.014(6) 0.024(7) 0.031(6)
B19 0.070(9) 0.045(8) 0.079(9) -0.004(6) 0.030(7) 0.029(7)
B20 0.071(9) 0.055(8) 0.073(9) 0.006(6) 0.048(8) 0.023(7)
B21 0.062(8) 0.040(7) 0.079(9) 0.003(6) 0.040(7) 0.018(6)
B22 0.065(9) 0.053(8) 0.095(10) -0.013(7) 0.045(8) 0.018(7)
B23 0.052(7) 0.056(8) 0.042(6) 0.022(6) 0.009(6) 0.010(6)
B24 0.071(8) 0.044(7) 0.034(6) 0.009(5) 0.013(6) 0.002(6)
B25 0.065(8) 0.047(7) 0.040(6) 0.006(5) 0.018(6) 0.012(6)
B26 0.060(8) 0.057(8) 0.033(6) 0.013(5) 0.017(6) 0.014(6)
B27 0.063(8) 0.074(10) 0.048(7) 0.021(7) 0.005(7) 0.010(7)
B28 0.059(8) 0.077(10) 0.037(7) 0.020(6) -0.003(6) -0.011(7)
B29 0.083(10) 0.048(8) 0.039(7) -0.005(5) 0.013(7) -0.005(7)
B30 0.092(10) 0.079(10) 0.026(6) 0.007(6) 0.018(7) 0.014(8)
B31 0.069(8) 0.061(9) 0.035(6) 0.026(6) 0.005(6) 0.011(7)
B32 0.070(9) 0.067(9) 0.036(7) 0.008(6) -0.010(6) -0.011(7)
O1 0.076(5) 0.052(4) 0.046(4) 0.010(3) 0.027(4) 0.017(4)
C1 0.048(5) 0.032(5) 0.022(4) 0.007(4) 0.011(4) 0.014(4)
C2 0.038(5) 0.035(5) 0.029(5) 0.012(4) 0.010(4) 0.013(4)
C3 0.043(5) 0.043(6) 0.047(5) 0.006(4) 0.030(5) 0.014(4)
C4 0.038(5) 0.035(5) 0.049(5) 0.013(4) 0.020(4) 0.015(4)
C5 0.055(6) 0.037(5) 0.027(5) 0.011(4) 0.014(4) 0.010(5)
C6 0.055(6) 0.027(5) 0.042(5) 0.012(4) 0.015(5) 0.011(4)
C7 0.187(16) 0.077(10) 0.036(7) 0.009(6) 0.000(8) 0.031(10)
C8 0.034(5) 0.041(6) 0.061(7) 0.007(5) 0.007(5) -0.003(5)
C9 0.061(7) 0.036(6) 0.062(7) 0.002(5) 0.040(6) -0.014(5)
C10 0.057(6) 0.039(6) 0.054(6) 0.019(5) 0.022(5) -0.012(5)
C11 0.052(6) 0.027(5) 0.045(6) -0.002(4) 0.016(5) -0.010(4)
C12 0.042(6) 0.047(6) 0.050(6) 0.007(5) 0.017(5) -0.006(5)
C13 0.026(5) 0.098(10) 0.097(9) 0.036(7) 0.026(6) 0.005(6)
C14 0.087(9) 0.059(8) 0.073(8) 0.004(6) 0.053(7) 0.000(6)
C15 0.066(7) 0.076(8) 0.044(6) 0.026(5) 0.015(6) -0.010(6)
C16 0.071(8) 0.041(7) 0.077(8) 0.000(6) 0.020(6) 0.002(6)
C17 0.060(7) 0.093(10) 0.052(7) 0.014(6) 0.001(6) -0.001(7)
C18 0.041(6) 0.055(7) 0.033(5) 0.003(4) 0.008(4) -0.011(5)
C19 0.028(5) 0.050(6) 0.051(6) 0.021(5) 0.006(5) -0.006(4)
C20 0.025(5) 0.046(6) 0.052(6) 0.013(5) 0.007(4) 0.004(4)
C21 0.044(6) 0.045(6) 0.053(6) 0.021(5) 0.013(5) -0.003(5)
C22 0.036(5) 0.033(6) 0.054(6) 0.008(4) 0.009(5) -0.005(4)
C23 0.066(7) 0.069(8) 0.059(7) -0.002(6) 0.022(6) -0.013(6)
C24 0.056(7) 0.092(10) 0.057(7) 0.030(6) -0.004(6) 0.008(7)
C25 0.048(6) 0.064(8) 0.098(9) 0.012(6) 0.032(6) 0.025(6)
C26 0.070(8) 0.068(8) 0.068(7) 0.025(6) 0.034(6) 0.004(6)
C27 0.077(8) 0.027(6) 0.080(8) 0.019(5) 0.015(6) 0.005(5)
C28 0.028(5) 0.057(7) 0.120(10) 0.040(7) 0.019(6) 0.002(5)

loop_
_atom_type_symbol
_atom_type_description
_atom_type_scat_dispersion_real
_atom_type_scat_dispersion_imag
_atom_type_scat_source
C C 0.0033 0.0016 'International Tables Vol C Tables 4.2.6.8 and 6.1.1.4'
H H 0.0000 0.0000 'International Tables Vol C Tables 4.2.6.8 and 6.1.1.4'
B B 0.0013 0.0007 'International Tables Vol C Tables 4.2.6.8 and 6.1.1.4'
O O 0.0106 0.0060 'International Tables Vol C Tables 4.2.6.8 and 6.1.1.4'
Se Se -0.0929 2.2259 'International Tables Vol C Tables 4.2.6.8 and 6.1.1.4'
Ir Ir -1.4442 7.9887 'International Tables Vol C Tables 4.2.6.8 and 6.1.1.4'

loop_
_geom_angle_atom_site_label_1
_geom_angle_atom_site_label_2
_geom_angle_atom_site_label_3
_geom_angle
_geom_angle_site_symmetry_1
_geom_angle_site_symmetry_3
_geom_angle_publ_flag
C9 Ir1 C12 64.0(3) . . ?
C9 Ir1 C10 38.7(4) . . ?
C12 Ir1 C10 63.9(3) . . ?
C9 Ir1 C8 38.1(4) . . ?
C12 Ir1 C8 38.3(3) . . ?
C10 Ir1 C8 64.2(4) . . ?
C9 Ir1 C11 64.0(3) . . ?
C12 Ir1 C11 38.1(3) . . ?
C10 Ir1 C11 37.9(3) . . ?
C8 Ir1 C11 63.9(4) . . ?
C9 Ir1 Se2 109.8(3) . . ?
C12 Ir1 Se2 165.5(3) . . ?
C10 Ir1 Se2 102.7(3) . . ?
C8 Ir1 Se2 143.1(3) . . ?
C11 Ir1 Se2 127.6(3) . . ?
C9 Ir1 Se1 162.7(3) . . ?
C12 Ir1 Se1 102.6(2) . . ?
C10 Ir1 Se1 126.9(3) . . ?
C8 Ir1 Se1 135.7(3) . . ?
C11 Ir1 Se1 98.8(2) . . ?
Se2 Ir1 Se1 80.54(4) . . ?
C9 Ir1 Se4 114.0(3) . . ?
C12 Ir1 Se4 110.5(3) . . ?
C10 Ir1 Se4 152.7(3) . . ?
C8 Ir1 Se4 94.5(3) . . ?
C11 Ir1 Se4 148.0(3) . . ?
Se2 Ir1 Se4 84.03(3) . . ?
Se1 Ir1 Se4 80.11(3) . . ?
B3 Ir2 Se3 108.2(3) . . ?
B3 Ir2 Se5 86.8(3) . . ?
Se3 Ir2 Se5 83.08(3) . . ?
B3 Ir2 Se1 76.4(3) . . ?
Se3 Ir2 Se1 173.23(3) . . ?
Se5 Ir2 Se1 102.35(3) . . ?
B3 Ir2 Se4 149.4(3) . . ?
Se3 Ir2 Se4 94.37(3) . . ?
Se5 Ir2 Se4 116.95(3) . . ?
Se1 Ir2 Se4 79.60(3) . . ?
B3 Ir2 Se2 75.1(3) . . ?
Se3 Ir2 Se2 97.30(3) . . ?
Se5 Ir2 Se2 161.12(3) . . ?
Se1 Ir2 Se2 78.90(3) . . ?
Se4 Ir2 Se2 81.90(3) . . ?
C18 Ir3 C19 38.7(4) . . ?
C18 Ir3 C21 63.1(3) . . ?
C19 Ir3 C21 63.3(3) . . ?
C18 Ir3 C22 37.9(3) . . ?
C19 Ir3 C22 64.1(3) . . ?
C21 Ir3 C22 37.9(3) . . ?
C18 Ir3 C20 63.7(3) . . ?
C19 Ir3 C20 37.8(3) . . ?
C21 Ir3 C20 37.7(3) . . ?
C22 Ir3 C20 63.6(3) . . ?
C18 Ir3 Se6 121.2(3) . . ?
C19 Ir3 Se6 154.8(2) . . ?
C21 Ir3 Se6 95.4(3) . . ?
C22 Ir3 Se6 91.0(2) . . ?
C20 Ir3 Se6 129.3(2) . . ?
C18 Ir3 Se5 148.0(3) . . ?
C19 Ir3 Se5 110.2(3) . . ?
C21 Ir3 Se5 116.6(3) . . ?
C22 Ir3 Se5 154.5(2) . . ?
C20 Ir3 Se5 96.1(2) . . ?
Se6 Ir3 Se5 90.75(3) . . ?
C18 Ir3 Se3 91.0(2) . . ?
C19 Ir3 Se3 92.0(2) . . ?
C21 Ir3 Se3 153.0(3) . . ?
C22 Ir3 Se3 123.2(2) . . ?
C20 Ir3 Se3 125.3(2) . . ?
Se6 Ir3 Se3 105.46(4) . . ?
Se5 Ir3 Se3 80.70(3) . . ?
C1 Se1 Ir1 105.6(2) . . ?
C1 Se1 Ir2 82.4(2) . . ?
Ir1 Se1 Ir2 83.97(3) . . ?
C2 Se2 Ir1 105.6(2) . . ?
C2 Se2 Ir2 81.3(2) . . ?
Ir1 Se2 Ir2 83.09(3) . . ?
C3 Se3 Ir2 102.7(3) . . ?
C3 Se3 Ir3 117.5(3) . . ?
Ir2 Se3 Ir3 97.80(3) . . ?
C4 Se4 Ir1 122.0(2) . . ?
C4 Se4 Ir2 101.0(2) . . ?
Ir1 Se4 Ir2 82.01(3) . . ?
C5 Se5 Ir2 115.8(3) . . ?
C5 Se5 Ir3 104.3(3) . . ?
Ir2 Se5 Ir3 98.39(3) . . ?
C6 Se6 Ir3 104.4(3) . . ?
B8 B3 C2 99.7(7) . . ?
B8 B3 C1 100.0(7) . . ?
C2 B3 C1 53.0(4) . . ?
B8 B3 B4 59.5(6) . . ?
C2 B3 B4 97.8(7) . . ?
C1 B3 B4 55.5(5) . . ?
B8 B3 B7 59.3(6) . . ?
C2 B3 B7 56.5(5) . . ?
C1 B3 B7 99.3(6) . . ?
B4 B3 B7 105.0(7) . . ?
B8 B3 Ir2 158.3(7) . . ?
C2 B3 Ir2 100.3(5) . . ?
C1 B3 Ir2 98.7(5) . . ?
B4 B3 Ir2 125.4(6) . . ?
B7 B3 Ir2 127.8(7) . . ?
C1 B4 B9 104.1(7) . . ?
C1 B4 B8 104.2(7) . . ?
B9 B4 B8 61.5(6) . . ?
C1 B4 B5 58.6(5) . . ?
B9 B4 B5 60.5(6) . . ?
B8 B4 B5 110.2(8) . . ?
C1 B4 B3 61.7(5) . . ?
B9 B4 B3 110.3(8) . . ?
B8 B4 B3 58.9(6) . . ?
B5 B4 B3 112.7(7) . . ?
C1 B5 B10 102.2(7) . . ?
C1 B5 B4 57.5(5) . . ?
B10 B5 B4 106.6(8) . . ?
C1 B5 B9 102.2(8) . . ?
B10 B5 B9 59.9(6) . . ?
B4 B5 B9 59.2(6) . . ?
C1 B5 B6 57.7(5) . . ?
B10 B5 B6 59.3(6) . . ?
B4 B5 B6 106.4(7) . . ?
B9 B5 B6 107.0(8) . . ?
C2 B6 C1 56.3(5) . . ?
C2 B6 B10 103.0(7) . . ?
C1 B6 B10 102.6(7) . . ?
C2 B6 B11 57.7(5) . . ?
C1 B6 B11 103.5(7) . . ?
B10 B6 B11 60.7(6) . . ?
C2 B6 B5 103.5(7) . . ?
C1 B6 B5 57.9(5) . . ?
B10 B6 B5 59.6(6) . . ?
B11 B6 B5 108.7(7) . . ?
C2 B7 B8 102.6(8) . . ?
C2 B7 B12 101.5(8) . . ?
B8 B7 B12 60.9(6) . . ?
C2 B7 B11 57.1(5) . . ?
B8 B7 B11 108.2(8) . . ?
B12 B7 B11 59.3(6) . . ?
C2 B7 B3 60.8(5) . . ?
B8 B7 B3 59.0(6) . . ?
B12 B7 B3 109.0(8) . . ?
B11 B7 B3 110.3(8) . . ?
B3 B8 B7 61.8(6) . . ?
B3 B8 B4 61.6(6) . . ?
B7 B8 B4 108.6(7) . . ?
B3 B8 B12 110.5(7) . . ?
B7 B8 B12 60.0(6) . . ?
B4 B8 B12 106.6(8) . . ?
B3 B8 B9 110.6(8) . . ?
B7 B8 B9 108.3(8) . . ?
B4 B8 B9 59.0(6) . . ?
B12 B8 B9 59.6(6) . . ?
B4 B9 B10 107.4(8) . . ?
B4 B9 B5 60.3(6) . . ?
B10 B9 B5 59.8(6) . . ?
B4 B9 B12 107.2(8) . . ?
B10 B9 B12 60.2(6) . . ?
B5 B9 B12 108.3(8) . . ?
B4 B9 B8 59.5(6) . . ?
B10 B9 B8 108.0(8) . . ?
B5 B9 B8 108.4(7) . . ?
B12 B9 B8 59.9(6) . . ?
B6 B10 B5 61.0(6) . . ?
B6 B10 B9 108.6(8) . . ?
B5 B10 B9 60.3(6) . . ?
B6 B10 B12 107.6(8) . . ?
B5 B10 B12 108.7(8) . . ?
B9 B10 B12 60.2(7) . . ?
B6 B10 B11 60.1(6) . . ?
B5 B10 B11 109.3(7) . . ?
B9 B10 B11 108.0(8) . . ?
B12 B10 B11 59.3(6) . . ?
C2 B11 B12 102.5(7) . . ?
C2 B11 B6 58.1(5) . . ?
B12 B11 B6 107.5(8) . . ?
C2 B11 B10 102.2(7) . . ?
B12 B11 B10 60.1(6) . . ?
B6 B11 B10 59.2(6) . . ?
C2 B11 B7 58.2(5) . . ?
B12 B11 B7 59.6(6) . . ?
B6 B11 B7 108.0(7) . . ?
B10 B11 B7 107.6(8) . . ?
B11 B12 B7 61.1(6) . . ?
B11 B12 B10 60.6(6) . . ?
B7 B12 B10 109.2(8) . . ?
B11 B12 B9 108.6(8) . . ?
B7 B12 B9 108.3(8) . . ?
B10 B12 B9 59.6(7) . . ?
B11 B12 B8 108.2(7) . . ?
B7 B12 B8 59.2(6) . . ?
B10 B12 B8 108.0(8) . . ?
B9 B12 B8 60.5(6) . . ?
C3 B13 C4 57.9(5) . . ?
C3 B13 B14 57.8(6) . . ?
C4 B13 B14 104.8(8) . . ?
C3 B13 B18 105.0(8) . . ?
C4 B13 B18 105.9(8) . . ?
B14 B13 B18 60.2(7) . . ?
C3 B13 B17 105.2(8) . . ?
C4 B13 B17 58.8(6) . . ?
B14 B13 B17 108.3(8) . . ?
B18 B13 B17 60.8(6) . . ?
C3 B14 B13 59.9(6) . . ?
C3 B14 B18 106.6(9) . . ?
B13 B14 B18 60.1(7) . . ?
C3 B14 B15 58.6(6) . . ?
B13 B14 B15 108.3(8) . . ?
B18 B14 B15 108.3(9) . . ?
C3 B14 B19 105.4(8) . . ?
B13 B14 B19 107.8(9) . . ?
B18 B14 B19 59.9(7) . . ?
B15 B14 B19 60.0(6) . . ?
C3 B15 B20 106.5(8) . . ?
C3 B15 B14 58.2(6) . . ?
B20 B15 B14 108.7(9) . . ?
C3 B15 B19 105.4(8) . . ?
B20 B15 B19 60.1(7) . . ?
B14 B15 B19 60.4(7) . . ?
C3 B15 B16 62.1(6) . . ?
B20 B15 B16 58.5(6) . . ?
B14 B15 B16 110.0(8) . . ?
B19 B15 B16 107.7(9) . . ?
O1 B16 B20 129.7(9) . . ?
O1 B16 C4 120.0(8) . . ?
B20 B16 C4 105.2(8) . . ?
O1 B16 B21 124.7(9) . . ?
B20 B16 B21 61.7(7) . . ?
C4 B16 B21 58.8(6) . . ?
O1 B16 B15 124.2(9) . . ?
B20 B16 B15 59.2(7) . . ?
C4 B16 B15 102.0(8) . . ?
B21 B16 B15 107.6(8) . . ?
O1 B16 C3 120.1(8) . . ?
B20 B16 C3 102.2(8) . . ?
C4 B16 C3 56.2(5) . . ?
B21 B16 C3 103.5(8) . . ?
B15 B16 C3 55.8(5) . . ?
C4 B17 B22 104.6(9) . . ?
C4 B17 B13 59.6(6) . . ?
B22 B17 B13 107.6(10) . . ?
C4 B17 B21 59.0(6) . . ?
B22 B17 B21 59.9(7) . . ?
B13 B17 B21 109.0(9) . . ?
C4 B17 B18 105.5(8) . . ?
B22 B17 B18 60.3(7) . . ?
B13 B17 B18 59.5(7) . . ?
B21 B17 B18 108.9(9) . . ?
B13 B18 B14 59.7(6) . . ?
B13 B18 B19 107.9(8) . . ?
B14 B18 B19 60.5(7) . . ?
B13 B18 B22 106.5(8) . . ?
B14 B18 B22 107.0(9) . . ?
B19 B18 B22 59.4(7) . . ?
B13 B18 B17 59.7(6) . . ?
B14 B18 B17 107.1(8) . . ?
B19 B18 B17 106.8(9) . . ?
B22 B18 B17 58.7(7) . . ?
B22 B19 B20 60.5(8) . . ?
B22 B19 B18 60.5(7) . . ?
B20 B19 B18 109.2(9) . . ?
B22 B19 B15 107.1(9) . . ?
B20 B19 B15 59.3(7) . . ?
B18 B19 B15 107.7(8) . . ?
B22 B19 B14 107.2(8) . . ?
B20 B19 B14 107.3(8) . . ?
B18 B19 B14 59.6(7) . . ?
B15 B19 B14 59.6(6) . . ?
B16 B20 B15 62.3(6) . . ?
B16 B20 B19 111.1(8) . . ?
B15 B20 B19 60.6(7) . . ?
B16 B20 B22 108.0(8) . . ?
B15 B20 B22 107.5(9) . . ?
B19 B20 B22 59.5(7) . . ?
B16 B20 B21 59.8(6) . . ?
B15 B20 B21 108.4(8) . . ?
B19 B20 B21 107.8(9) . . ?
B22 B20 B21 59.0(7) . . ?
C4 B21 B22 104.4(8) . . ?
C4 B21 B16 60.1(6) . . ?
B22 B21 B16 107.8(9) . . ?
C4 B21 B17 59.1(6) . . ?
B22 B21 B17 59.5(7) . . ?
B16 B21 B17 109.5(8) . . ?
C4 B21 B20 103.7(8) . . ?
B22 B21 B20 60.0(7) . . ?
B16 B21 B20 58.5(7) . . ?
B17 B21 B20 107.3(9) . . ?
B17 B22 B21 60.6(7) . . ?
B17 B22 B19 109.1(9) . . ?
B21 B22 B19 109.7(9) . . ?
B17 B22 B20 109.0(8) . . ?
B21 B22 B20 61.0(7) . . ?
B19 B22 B20 60.0(7) . . ?
B17 B22 B18 60.9(7) . . ?
B21 B22 B18 110.0(8) . . ?
B19 B22 B18 60.1(7) . . ?
B20 B22 B18 108.5(9) . . ?
C5 B23 C6 58.1(5) . . ?
C5 B23 B24 58.6(6) . . ?
C6 B23 B24 105.5(8) . . ?
C5 B23 B28 104.5(8) . . ?
C6 B23 B28 105.0(8) . . ?
B24 B23 B28 59.6(7) . . ?
C5 B23 B27 104.7(8) . . ?
C6 B23 B27 58.1(6) . . ?
B24 B23 B27 107.9(8) . . ?
B28 B23 B27 60.4(7) . . ?
C5 B24 B28 105.5(8) . . ?
C5 B24 B23 58.8(6) . . ?
B28 B24 B23 60.8(7) . . ?
C5 B24 B25 58.8(6) . . ?
B28 B24 B25 109.4(8) . . ?
B23 B24 B25 108.9(8) . . ?
C5 B24 B29 105.1(8) . . ?
B28 B24 B29 61.1(7) . . ?
B23 B24 B29 109.6(8) . . ?
B25 B24 B29 60.1(7) . . ?
C5 B25 B24 58.4(6) . . ?
C5 B25 B26 58.8(6) . . ?
B24 B25 B26 107.4(8) . . ?
C5 B25 B29 105.0(8) . . ?
B24 B25 B29 60.3(7) . . ?
B26 B25 B29 107.4(9) . . ?
C5 B25 B30 104.1(8) . . ?
B24 B25 B30 107.1(9) . . ?
B26 B25 B30 59.3(7) . . ?
B29 B25 B30 59.5(7) . . ?
C5 B26 C6 58.0(5) . . ?
C5 B26 B31 105.2(8) . . ?
C6 B26 B31 58.7(6) . . ?
C5 B26 B30 105.2(9) . . ?
C6 B26 B30 105.5(9) . . ?
B31 B26 B30 60.2(7) . . ?
C5 B26 B25 58.5(6) . . ?
C6 B26 B25 106.1(8) . . ?
B31 B26 B25 109.3(9) . . ?
B30 B26 B25 61.1(7) . . ?
C6 B27 B32 104.0(9) . . ?
C6 B27 B31 58.2(6) . . ?
B32 B27 B31 59.8(7) . . ?
C6 B27 B28 103.9(8) . . ?
B32 B27 B28 59.5(7) . . ?
B31 B27 B28 106.9(10) . . ?
C6 B27 B23 58.4(6) . . ?
B32 B27 B23 105.8(10) . . ?
B31 B27 B23 106.3(9) . . ?
B28 B27 B23 58.6(7) . . ?
B24 B28 B23 59.7(6) . . ?
B24 B28 B32 107.1(9) . . ?
B23 B28 B32 107.6(9) . . ?
B24 B28 B29 60.0(7) . . ?
B23 B28 B29 107.9(9) . . ?
B32 B28 B29 59.5(7) . . ?
B24 B28 B27 108.4(8) . . ?
B23 B28 B27 60.9(7) . . ?
B32 B28 B27 59.5(7) . . ?
B29 B28 B27 107.9(9) . . ?
B30 B29 B25 60.9(7) . . ?
B30 B29 B32 59.4(7) . . ?
B25 B29 B32 107.8(8) . . ?
B30 B29 B24 107.7(8) . . ?
B25 B29 B24 59.6(6) . . ?
B32 B29 B24 106.5(9) . . ?
B30 B29 B28 107.5(9) . . ?
B25 B29 B28 107.2(8) . . ?
B32 B29 B28 59.8(7) . . ?
B24 B29 B28 58.9(7) . . ?
B32 B30 B26 107.7(9) . . ?
B32 B30 B31 60.6(8) . . ?
B26 B30 B31 59.7(7) . . ?
B32 B30 B29 60.4(8) . . ?
B26 B30 B29 107.7(8) . . ?
B31 B30 B29 109.0(10) . . ?
B32 B30 B25 107.5(9) . . ?
B26 B30 B25 59.5(6) . . ?
B31 B30 B25 107.7(8) . . ?
B29 B30 B25 59.6(7) . . ?
C6 B31 B26 59.7(6) . . ?
C6 B31 B30 106.3(8) . . ?
B26 B31 B30 60.1(7) . . ?
C6 B31 B32 104.9(8) . . ?
B26 B31 B32 107.1(9) . . ?
B30 B31 B32 59.4(8) . . ?
C6 B31 B27 59.1(6) . . ?
B26 B31 B27 108.8(8) . . ?
B30 B31 B27 108.6(10) . . ?
B32 B31 B27 60.0(7) . . ?
B30 B32 B29 60.2(8) . . ?
B30 B32 B31 60.0(7) . . ?
B29 B32 B31 108.4(9) . . ?
B30 B32 B27 109.3(9) . . ?
B29 B32 B27 110.1(9) . . ?
B31 B32 B27 60.2(7) . . ?
B30 B32 B28 108.8(9) . . ?
B29 B32 B28 60.7(8) . . ?
B31 B32 B28 108.5(8) . . ?
B27 B32 B28 61.1(7) . . ?
B16 O1 C7 124.0(9) . . ?
C2 C1 B4 111.7(7) . . ?
C2 C1 B6 61.8(5) . . ?
B4 C1 B6 117.2(7) . . ?
C2 C1 B5 113.0(7) . . ?
B4 C1 B5 63.9(6) . . ?
B6 C1 B5 64.3(6) . . ?
C2 C1 B3 63.2(5) . . ?
B4 C1 B3 62.9(6) . . ?
B6 C1 B3 118.5(6) . . ?
B5 C1 B3 118.3(7) . . ?
C2 C1 Se1 114.3(5) . . ?
B4 C1 Se1 112.8(5) . . ?
B6 C1 Se1 126.8(6) . . ?
B5 C1 Se1 129.0(6) . . ?
B3 C1 Se1 99.3(5) . . ?
C1 C2 B11 113.2(7) . . ?
C1 C2 B6 62.0(5) . . ?
B11 C2 B6 64.2(6) . . ?
C1 C2 B7 112.9(7) . . ?
B11 C2 B7 64.7(6) . . ?
B6 C2 B7 118.5(7) . . ?
C1 C2 B3 63.8(5) . . ?
B11 C2 B3 118.4(7) . . ?
B6 C2 B3 119.3(7) . . ?
B7 C2 B3 62.7(5) . . ?
C1 C2 Se2 114.0(5) . . ?
B11 C2 Se2 129.0(6) . . ?
B6 C2 Se2 126.5(6) . . ?
B7 C2 Se2 111.6(6) . . ?
B3 C2 Se2 99.0(5) . . ?
C4 C3 B14 111.2(7) . . ?
C4 C3 B15 110.1(7) . . ?
B14 C3 B15 63.2(6) . . ?
C4 C3 B13 61.5(6) . . ?
B14 C3 B13 62.2(6) . . ?
B15 C3 B13 113.9(7) . . ?
C4 C3 B16 60.0(5) . . ?
B14 C3 B16 114.0(7) . . ?
B15 C3 B16 62.1(6) . . ?
B13 C3 B16 112.7(7) . . ?
C4 C3 Se3 120.0(5) . . ?
B14 C3 Se3 122.7(7) . . ?
B15 C3 Se3 115.9(6) . . ?
B13 C3 Se3 123.7(6) . . ?
B16 C3 Se3 112.7(6) . . ?
C3 C4 B21 111.2(7) . . ?
C3 C4 B17 109.6(7) . . ?
B21 C4 B17 61.9(6) . . ?
C3 C4 B13 60.6(6) . . ?
B21 C4 B13 113.0(7) . . ?
B17 C4 B13 61.6(6) . . ?
C3 C4 B16 63.8(6) . . ?
B21 C4 B16 61.1(6) . . ?
B17 C4 B16 112.7(7) . . ?
B13 C4 B16 115.0(7) . . ?
C3 C4 Se4 118.0(5) . . ?
B21 C4 Se4 127.5(6) . . ?
B17 C4 Se4 113.8(7) . . ?
B13 C4 Se4 106.3(6) . . ?
B16 C4 Se4 128.2(6) . . ?
C6 C5 B24 111.8(7) . . ?
C6 C5 B23 62.0(6) . . ?
B24 C5 B23 62.6(7) . . ?
C6 C5 B25 112.6(7) . . ?
B24 C5 B25 62.8(6) . . ?
B23 C5 B25 115.4(8) . . ?
C6 C5 B26 61.7(6) . . ?
B24 C5 B26 114.2(7) . . ?
B23 C5 B26 115.0(7) . . ?
B25 C5 B26 62.8(6) . . ?
C6 C5 Se5 117.6(6) . . ?
B24 C5 Se5 123.2(6) . . ?
B23 C5 Se5 120.5(6) . . ?
B25 C5 Se5 116.9(6) . . ?
B26 C5 Se5 112.7(6) . . ?
C5 C6 B31 109.3(7) . . ?
C5 C6 B27 110.4(8) . . ?
B31 C6 B27 62.7(7) . . ?
C5 C6 B26 60.2(5) . . ?
B31 C6 B26 61.6(6) . . ?
B27 C6 B26 113.3(8) . . ?
C5 C6 B23 59.8(6) . . ?
B31 C6 B23 114.0(8) . . ?
B27 C6 B23 63.5(6) . . ?
B26 C6 B23 111.9(7) . . ?
C5 C6 Se6 118.9(6) . . ?
B31 C6 Se6 122.6(6) . . ?
B27 C6 Se6 120.3(7) . . ?
B26 C6 Se6 119.2(6) . . ?
B23 C6 Se6 116.1(6) . . ?
C9 C8 C12 107.7(9) . . ?
C9 C8 C13 127.2(10) . . ?
C12 C8 C13 125.0(10) . . ?
C9 C8 Ir1 70.4(5) . . ?
C12 C8 Ir1 70.6(5) . . ?
C13 C8 Ir1 126.4(7) . . ?
C8 C9 C10 108.1(8) . . ?
C8 C9 C14 126.2(10) . . ?
C10 C9 C14 125.3(10) . . ?
C8 C9 Ir1 71.6(5) . . ?
C10 C9 Ir1 71.0(5) . . ?
C14 C9 Ir1 128.3(7) . . ?
C11 C10 C9 107.6(9) . . ?
C11 C10 C15 127.2(10) . . ?
C9 C10 C15 124.9(9) . . ?
C11 C10 Ir1 71.4(5) . . ?
C9 C10 Ir1 70.3(5) . . ?
C15 C10 Ir1 128.3(7) . . ?
C10 C11 C12 108.4(9) . . ?
C10 C11 C16 126.2(9) . . ?
C12 C11 C16 125.2(8) . . ?
C10 C11 Ir1 70.7(5) . . ?
C12 C11 Ir1 70.6(5) . . ?
C16 C11 Ir1 129.2(7) . . ?
C11 C12 C8 108.2(8) . . ?
C11 C12 C17 124.9(9) . . ?
C8 C12 C17 126.7(10) . . ?
C11 C12 Ir1 71.3(5) . . ?
C8 C12 Ir1 71.2(5) . . ?
C17 C12 Ir1 127.6(7) . . ?
C22 C18 C19 108.2(8) . . ?
C22 C18 C23 125.1(10) . . ?
C19 C18 C23 126.6(9) . . ?
C22 C18 Ir3 71.6(5) . . ?
C19 C18 Ir3 70.7(5) . . ?
C23 C18 Ir3 127.5(7) . . ?
C20 C19 C18 107.5(8) . . ?
C20 C19 C24 127.3(10) . . ?
C18 C19 C24 124.7(9) . . ?
C20 C19 Ir3 71.8(5) . . ?
C18 C19 Ir3 70.6(5) . . ?
C24 C19 Ir3 129.4(7) . . ?
C21 C20 C19 107.7(8) . . ?
C21 C20 C25 126.2(9) . . ?
C19 C20 C25 126.0(9) . . ?
C21 C20 Ir3 70.7(5) . . ?
C19 C20 Ir3 70.4(5) . . ?
C25 C20 Ir3 126.7(7) . . ?
C20 C21 C22 109.3(8) . . ?
C20 C21 C26 125.8(9) . . ?
C22 C21 C26 124.5(9) . . ?
C20 C21 Ir3 71.6(5) . . ?
C22 C21 Ir3 71.3(5) . . ?
C26 C21 Ir3 129.1(7) . . ?
C18 C22 C21 107.2(8) . . ?
C18 C22 C27 127.0(9) . . ?
C21 C22 C27 125.7(9) . . ?
C18 C22 Ir3 70.6(5) . . ?
C21 C22 Ir3 70.9(5) . . ?
C27 C22 Ir3 125.9(6) . . ?
C33 C28 C29 119.2(12) . . ?
C30 C29 C28 117.4(14) . . ?
C31 C30 C29 117.5(16) . . ?
C30 C31 C32 130.8(19) . . ?
C31 C32 C33 113.1(16) . . ?
C28 C33 C32 121.9(13) . . ?
C28 C33 C34 121.6(13) . . ?
C32 C33 C34 116.4(14) . . ?
C40 C35 C36 119(2) . . ?
C37 C36 C35 131(2) . . ?
C36 C37 C38 103(2) . . ?
C39 C38 C37 137(3) . . ?
C38 C39 C40 108(3) . . ?
C41 C40 C35 131(3) . . ?
C41 C40 C39 108(3) . . ?
C35 C40 C39 121(3) . . ?

loop_
_geom_bond_atom_site_label_1
_geom_bond_atom_site_label_2
_geom_bond_distance
_geom_bond_site_symmetry_2
_geom_bond_publ_flag
Ir1 C9 2.179(9) . ?
Ir1 C12 2.188(9) . ?
Ir1 C10 2.189(8) . ?
Ir1 C8 2.195(9) . ?
Ir1 C11 2.198(9) . ?
Ir1 Se2 2.4676(10) . ?
Ir1 Se1 2.4868(10) . ?
Ir1 Se4 2.5247(11) . ?
Ir2 B3 2.102(10) . ?
Ir2 Se3 2.4251(11) . ?
Ir2 Se5 2.4272(9) . ?
Ir2 Se1 2.4893(11) . ?
Ir2 Se4 2.5485(11) . ?
Ir2 Se2 2.5506(10) . ?
Ir3 C18 2.188(9) . ?
Ir3 C19 2.190(9) . ?
Ir3 C21 2.197(9) . ?
Ir3 C22 2.202(9) . ?
Ir3 C20 2.208(8) . ?
Ir3 Se6 2.4673(11) . ?
Ir3 Se5 2.4731(11) . ?
Ir3 Se3 2.4967(10) . ?
Se1 C1 1.960(8) . ?
Se2 C2 1.981(8) . ?
Se3 C3 2.001(8) . ?
Se4 C4 1.964(9) . ?
Se5 C5 1.979(8) . ?
Se6 C6 1.935(9) . ?
B3 B8 1.757(14) . ?
B3 C2 1.774(12) . ?
B3 C1 1.784(13) . ?
B3 B4 1.805(14) . ?
B3 B7 1.806(14) . ?
B4 C1 1.670(13) . ?
B4 B9 1.759(14) . ?
B4 B8 1.767(16) . ?
B4 B5 1.779(14) . ?
B5 C1 1.690(12) . ?
B5 B10 1.773(16) . ?
B5 B9 1.783(16) . ?
B5 B6 1.797(14) . ?
B6 C2 1.683(13) . ?
B6 C1 1.686(12) . ?
B6 B10 1.767(15) . ?
B6 B11 1.784(14) . ?
B7 C2 1.695(13) . ?
B7 B8 1.762(15) . ?
B7 B12 1.777(15) . ?
B7 B11 1.803(15) . ?
B8 B12 1.792(14) . ?
B8 B9 1.802(16) . ?
B9 B10 1.776(15) . ?
B9 B12 1.786(16) . ?
B10 B12 1.786(17) . ?
B10 B11 1.795(16) . ?
B11 C2 1.675(13) . ?
B11 B12 1.771(15) . ?
B13 C3 1.723(14) . ?
B13 C4 1.738(13) . ?
B13 B14 1.761(17) . ?
B13 B18 1.769(15) . ?
B13 B17 1.773(16) . ?
B14 C3 1.684(14) . ?
B14 B18 1.769(18) . ?
B14 B15 1.769(16) . ?
B14 B19 1.785(16) . ?
B15 C3 1.691(13) . ?
B15 B20 1.753(16) . ?
B15 B19 1.777(16) . ?
B15 B16 1.806(15) . ?
B16 O1 1.362(13) . ?
B16 B20 1.740(16) . ?
B16 C4 1.745(14) . ?
B16 B21 1.763(16) . ?
B16 C3 1.807(13) . ?
B17 C4 1.724(14) . ?
B17 B22 1.752(16) . ?
B17 B21 1.773(17) . ?
B17 B18 1.792(18) . ?
B18 B19 1.774(18) . ?
B18 B22 1.781(18) . ?
B19 B22 1.761(18) . ?
B19 B20 1.768(18) . ?
B20 B22 1.778(19) . ?
B20 B21 1.796(17) . ?
B21 C4 1.722(13) . ?
B21 B22 1.760(17) . ?
B23 C5 1.686(14) . ?
B23 C6 1.722(14) . ?
B23 B24 1.749(17) . ?
B23 B28 1.768(16) . ?
B23 B27 1.810(16) . ?
B24 C5 1.682(14) . ?
B24 B28 1.747(17) . ?
B24 B25 1.755(16) . ?
B24 B29 1.768(15) . ?
B25 C5 1.688(13) . ?
B25 B26 1.761(16) . ?
B25 B29 1.765(17) . ?
B25 B30 1.789(16) . ?
B26 C5 1.694(13) . ?
B26 C6 1.719(14) . ?
B26 B31 1.750(16) . ?
B26 B30 1.757(16) . ?
B27 C6 1.715(15) . ?
B27 B32 1.772(18) . ?
B27 B31 1.777(17) . ?
B27 B28 1.801(19) . ?
B28 B32 1.772(17) . ?
B28 B29 1.788(19) . ?
B29 B30 1.763(18) . ?
B29 B32 1.766(19) . ?
B30 B32 1.749(19) . ?
B30 B31 1.759(18) . ?
B31 C6 1.700(13) . ?
B31 B32 1.769(17) . ?
O1 C7 1.409(12) . ?
C1 C2 1.589(11) . ?
C3 C4 1.674(12) . ?
C5 C6 1.655(12) . ?
C8 C9 1.427(13) . ?
C8 C12 1.438(13) . ?
C8 C13 1.480(13) . ?
C9 C10 1.449(14) . ?
C9 C14 1.516(13) . ?
C10 C11 1.424(12) . ?
C10 C15 1.501(13) . ?
C11 C12 1.432(13) . ?
C11 C16 1.493(13) . ?
C12 C17 1.489(13) . ?
C18 C22 1.424(12) . ?
C18 C19 1.452(13) . ?
C18 C23 1.485(12) . ?
C19 C20 1.424(12) . ?
C19 C24 1.484(13) . ?
C20 C21 1.424(12) . ?
C20 C25 1.481(12) . ?
C21 C22 1.427(13) . ?
C21 C26 1.535(12) . ?
C22 C27 1.508(12) . ?
C28 C33 1.365(15) . ?
C28 C29 1.464(17) . ?
C29 C30 1.336(18) . ?
C30 C31 1.322(18) . ?
C31 C32 1.326(19) . ?
C32 C33 1.382(18) . ?
C33 C34 1.481(18) . ?
C35 C40 1.29(3) . ?
C35 C36 1.36(2) . ?
C36 C37 1.31(3) . ?
C37 C38 1.41(3) . ?
C38 C39 1.33(3) . ?
C39 C40 1.46(3) . ?
C40 C41 1.27(3) . ?
